data_4080745
loop_
_publ_author_name
'Kelly, Michael J.'
'Broomsgrove, Alexander E.J.'
'Morgan, Ian R.'
'Siewert, Inke'
'Fitzpatrick, Philip'
'Smart, Jessica'
'Vidovic, Dragoslav'
'Aldridge, Simon'

_publ_section_title
;
 Syntheses and Anion Binding Capabilities of Bis(diarylboryl) Ferrocenes
 and Related Systems
;
_journal_issue 9
_journal_name_full Organometallics
_journal_page_first 2674
_journal_paper_doi 10.1021/om400152x
_journal_volume 32
_journal_year 2013
_chemical_formula_moiety 'C51 H62 B2 Fe1'
_chemical_formula_sum 'C51 H62 B2 Fe'
_chemical_formula_weight 752.52
_chemical_melting_point ?
_space_group_IT_number 2
_symmetry_cell_setting triclinic
_symmetry_space_group_name_Hall '-P 1'
_symmetry_space_group_name_H-M 'P -1'
_atom_sites_solution_hydrogens geom
_atom_sites_solution_primary direct
_audit_creation_date 10-05-19
_audit_creation_method CRYSTALS_ver_14.03
_cell_angle_alpha 96.9261(6)
_cell_angle_beta 112.5314(6)
_cell_angle_gamma 90.6447(6)
_cell_formula_units_Z 2
_cell_length_a 12.8992(2)
_cell_length_b 13.3331(2)
_cell_length_c 15.6365(2)
_cell_measurement_reflns_used 10578
_cell_measurement_temperature 150
_cell_measurement_theta_max 27
_cell_measurement_theta_min 5
_cell_volume 2461.02(6)
_computing_cell_refinement 'DENZO/SCALEPACK (Otwinowski & Minor, 1997)'
_computing_data_collection 'COLLECT (Nonius, 2001).'
_computing_data_reduction 'DENZO/SCALEPACK (Otwinowski & Minor, 1997)'
_computing_molecular_graphics 'CAMERON (Watkin et al., 1996)'
_computing_publication_material 'CRYSTALS (Betteridge et al., 2003)'
_computing_structure_refinement 'CRYSTALS (Betteridge et al., 2003)'
_computing_structure_solution 'SIR92 (Altomare et al., 1994)'
_diffrn_ambient_temperature 150
_diffrn_measured_fraction_theta_full 0.992
_diffrn_measured_fraction_theta_max 0.991
_diffrn_measurement_device Area
_diffrn_measurement_device_type 'Nonius KappaCCD'
_diffrn_measurement_method \w
_diffrn_radiation_monochromator graphite
_diffrn_radiation_type 'Mo K\a'
_diffrn_radiation_wavelength 0.71073
_diffrn_reflns_av_R_equivalents 0.026
_diffrn_reflns_limit_h_max 15
_diffrn_reflns_limit_h_min -16
_diffrn_reflns_limit_k_max 17
_diffrn_reflns_limit_k_min -17
_diffrn_reflns_limit_l_max 20
_diffrn_reflns_limit_l_min 0
_diffrn_reflns_number 11163
_diffrn_reflns_theta_full 26.913
_diffrn_reflns_theta_max 27.462
_diffrn_reflns_theta_min 5.113
_diffrn_standards_number 0
_exptl_absorpt_coefficient_mu 0.336
_exptl_absorpt_correction_T_max 0.94
_exptl_absorpt_correction_T_min 0.84
_exptl_absorpt_correction_type multi-scan
_exptl_absorpt_process_details 'DENZO/SCALEPACK (Otwinowski & Minor, 1997)'
_exptl_crystal_colour purple
_exptl_crystal_density_diffrn 1.015
_exptl_crystal_density_method 'not measured'
_exptl_crystal_description block
_exptl_crystal_F_000 808
_exptl_crystal_size_max 0.310
_exptl_crystal_size_mid 0.220
_exptl_crystal_size_min 0.200
_platon_squeeze_details
;
The discrete Fourier transform of the void region were treated as
contributions to the A and B parts of the calculated structure factors.
;
_refine_diff_density_max 0.46
_refine_diff_density_min -0.52
_refine_ls_extinction_method None
_refine_ls_goodness_of_fit_ref 0.9553
_refine_ls_hydrogen_treatment none
_refine_ls_matrix_type full
_refine_ls_number_parameters 578
_refine_ls_number_reflns 11159
_refine_ls_number_restraints 400
_refine_ls_R_factor_all 0.0706
_refine_ls_R_factor_gt 0.0531
_refine_ls_shift/su_max 0.0096618
_refine_ls_shift/su_mean 3.1069937
_refine_ls_structure_factor_coef Fsqd
_refine_ls_weighting_details
;
 Method= Modified Sheldrick 
 w=1/[\s^2^(F^2^) + ( 0.10P)^2^ + 1.45P] 
 ,where P=(max(Fo^2^,0) + 2Fc^2^)/3 
;
_refine_ls_weighting_scheme calc
_refine_ls_wR_factor_all 0.1663
_refine_ls_wR_factor_gt 0.1537
_refine_ls_wR_factor_ref 0.1663
_reflns_limit_h_max 15
_reflns_limit_h_min -16
_reflns_limit_k_max 17
_reflns_limit_k_min -17
_reflns_limit_l_max 20
_reflns_limit_l_min 0
_reflns_number_gt 8629
_reflns_number_total 11163
_reflns_threshold_expression I>2.0\s(I)
_oxford_diffrn_Wilson_B_factor 2.49
_oxford_diffrn_Wilson_scale 4.29
_oxford_refine_ls_r_factor_ref 0.0706
_oxford_refine_ls_scale 0.4747(8)
_oxford_reflns_number_all 11160
_oxford_reflns_threshold_expression_ref I>-3.0\s(I)
_oxford_structure_analysis_title 026pfdv10
_cod_data_source_file om400152x_si_002.cif
_cod_data_source_block 2
_cod_depositor_comments
;
The following automatic conversions were performed:

'_chemical_melting_point' value 'not measured' was changed to '?' -
the value is undefined or not given.

'_symmetry_cell_setting' value
'Triclinic' changed to 'triclinic' according to
/home/saulius/struct/CIF-dictionaries/cif_core.dic dictionary named
'cif_core.dic' version 2.3.1 from 2005-06-27.

Automatic conversion script
Id: cif_fix_values 1891 2012-01-12 08:04:46Z andrius 
;
_cod_original_sg_symbol_H-M 'P -1 '
_cod_original_formula_sum 'C51 H62 B2 Fe1'
_cod_database_code 4080745

loop_
_symmetry_equiv_pos_as_xyz
x,y,z
-x,-y,-z

loop_
_atom_site_label
_atom_site_type_symbol
_atom_site_fract_x
_atom_site_fract_y
_atom_site_fract_z
_atom_site_U_iso_or_equiv
_atom_site_occupancy
_atom_site_adp_type
_atom_site_refinement_flags_posn
_atom_site_refinement_flags_occupancy
_atom_site_disorder_assembly
_atom_site_disorder_group
Fe1 Fe 0.47997(2) 0.30599(2) 0.77972(2) 0.0287 1.0000 Uani . . . .
C2 C 0.37421(17) 0.18141(15) 0.68931(14) 0.0256 1.0000 Uani . . . .
C3 C 0.48865(17) 0.15328(16) 0.72295(14) 0.0271 1.0000 Uani . . . .
C4 C 0.54970(17) 0.22837(17) 0.69752(15) 0.0294 1.0000 Uani . . . .
C5 C 0.47351(18) 0.29738(17) 0.64842(15) 0.0305 1.0000 Uani . . . .
C6 C 0.36103(17) 0.26801(15) 0.63990(14) 0.0266 1.0000 Uani . . . .
B7 B 0.24980(19) 0.30935(17) 0.57676(15) 0.0251 1.0000 Uani . . . .
C8 C 0.25222(16) 0.41163(15) 0.53417(14) 0.0246 1.0000 Uani . . . .
C9 C 0.31489(17) 0.42766(16) 0.47941(14) 0.0272 1.0000 Uani . . . .
C10 C 0.37232(19) 0.34537(17) 0.44258(15) 0.0314 1.0000 Uani . . . .
C11 C 0.31861(19) 0.52206(17) 0.44996(16) 0.0323 1.0000 Uani . . . .
C12 C 0.2615(2) 0.60221(17) 0.47128(17) 0.0343 1.0000 Uani . . . .
C13 C 0.19645(18) 0.58515(16) 0.52215(16) 0.0307 1.0000 Uani . . . .
C14 C 0.18980(16) 0.49244(15) 0.55251(14) 0.0256 1.0000 Uani . . . .
C15 C 0.11370(19) 0.48054(17) 0.60439(16) 0.0321 1.0000 Uani . . . .
C16 C 0.2665(3) 0.7027(2) 0.4379(2) 0.0500 1.0000 Uani . . . .
C17 C 0.13423(17) 0.24400(15) 0.54816(14) 0.0256 1.0000 Uani . . . .
C18 C 0.07346(18) 0.20621(16) 0.45258(15) 0.0285 1.0000 Uani . . . .
C19 C -0.02449(18) 0.14353(16) 0.42544(15) 0.0305 1.0000 Uani . . . .
C20 C -0.06703(17) 0.11639(16) 0.48943(16) 0.0291 1.0000 Uani . . . .
C21 C -0.17145(18) 0.04715(17) 0.45767(17) 0.0342 1.0000 Uani . . . .
C22 C -0.00864(17) 0.15480(16) 0.58261(15) 0.0291 1.0000 Uani . . . .
C23 C 0.09066(17) 0.21652(15) 0.61253(15) 0.0272 1.0000 Uani . . . .
C24 C 0.1440(2) 0.25648(18) 0.71610(15) 0.0351 1.0000 Uani . . . .
C25 C 0.1129(2) 0.2282(2) 0.37685(16) 0.0415 1.0000 Uani . . . .
B26 B 0.5334(2) 0.05156(18) 0.75794(15) 0.0267 1.0000 Uani . . . .
C27 C 0.45227(17) -0.03317(16) 0.76728(14) 0.0268 1.0000 Uani . . . .
C28 C 0.38644(18) -0.01482(16) 0.82153(15) 0.0284 1.0000 Uani . . . .
C29 C 0.4006(2) 0.08255(17) 0.88568(16) 0.0353 1.0000 Uani . . . .
C30 C 0.3104(2) -0.08967(17) 0.82188(15) 0.0330 1.0000 Uani . . . .
C31 C 0.2952(2) -0.18435(17) 0.77066(16) 0.0333 1.0000 Uani . . . .
C32 C 0.3611(2) -0.20400(17) 0.71887(16) 0.0339 1.0000 Uani . . . .
C33 C 0.43861(19) -0.13157(17) 0.71671(16) 0.0324 1.0000 Uani . . . .
C34 C 0.5022(3) -0.1615(2) 0.6546(2) 0.0522 1.0000 Uani . . . .
C35 C 0.2098(2) -0.2628(2) 0.77016(19) 0.0464 1.0000 Uani . . . .
C36 C 0.66011(17) 0.03209(17) 0.77273(14) 0.0284 1.0000 Uani . . . .
C37 C 0.70158(18) 0.03410(17) 0.70160(15) 0.0305 1.0000 Uani . . . .
C38 C 0.6254(2) 0.03920(19) 0.60100(15) 0.0354 1.0000 Uani . . . .
C39 C 0.81536(19) 0.02461(19) 0.72085(16) 0.0363 1.0000 Uani . . . .
C40 C 0.8924(2) 0.0143(2) 0.80988(18) 0.0433 1.0000 Uani . . . .
C41 C 0.8508(2) 0.0088(2) 0.87897(17) 0.0466 1.0000 Uani . . . .
C42 C 0.73683(19) 0.0149(2) 0.86202(16) 0.0369 1.0000 Uani . . . .
C43 C 0.6984(2) 0.0017(3) 0.93996(18) 0.0513 1.0000 Uani . . . .
C44 C 1.0163(2) 0.0067(3) 0.8297(2) 0.0621 1.0000 Uani . . . .
C50 C 0.5913(3) 0.3371(3) 0.9159(3) 0.0403 0.622(9) Uani D P 1 1
C51 C 0.4801(3) 0.3584(3) 0.9099(3) 0.0416 0.622(9) Uani D P 1 1
C52 C 0.4408(3) 0.4319(3) 0.8491(3) 0.0452 0.622(9) Uani D P 1 1
C53 C 0.5251(4) 0.4574(3) 0.8172(3) 0.0468 0.622(9) Uani D P 1 1
C54 C 0.6195(3) 0.3996(4) 0.8595(3) 0.0450 0.622(9) Uani D P 1 1
C55 C 0.7315(4) 0.4035(5) 0.8497(4) 0.0670 0.622(9) Uani D P 1 1
C56 C 0.5195(6) 0.5367(4) 0.7545(3) 0.0696 0.622(9) Uani D P 1 1
C57 C 0.3341(4) 0.4851(4) 0.8322(4) 0.0706 0.622(9) Uani D P 1 1
C58 C 0.4235(5) 0.3216(4) 0.9695(4) 0.0566 0.622(9) Uani D P 1 1
C59 C 0.6699(5) 0.2680(4) 0.9759(3) 0.0584 0.622(9) Uani D P 1 1
C60 C 0.6057(4) 0.3476(5) 0.9154(5) 0.0372 0.378(9) Uani D P 1 2
C61 C 0.5018(5) 0.3480(4) 0.9282(4) 0.0362 0.378(9) Uani D P 1 2
C62 C 0.4342(4) 0.4174(4) 0.8729(4) 0.0335 0.378(9) Uani D P 1 2
C63 C 0.4947(5) 0.4618(5) 0.8273(4) 0.0370 0.378(9) Uani D P 1 2
C64 C 0.6016(5) 0.4187(5) 0.8533(5) 0.0382 0.378(9) Uani D P 1 2
C65 C 0.6966(6) 0.4436(6) 0.8238(5) 0.0524 0.378(9) Uani D P 1 2
C66 C 0.4539(7) 0.5416(5) 0.7624(4) 0.0489 0.378(9) Uani D P 1 2
C67 C 0.3232(5) 0.4490(6) 0.8732(5) 0.0476 0.378(9) Uani D P 1 2
C68 C 0.4757(8) 0.2953(5) 0.9982(4) 0.0502 0.378(9) Uani D P 1 2
C69 C 0.7059(6) 0.2881(6) 0.9617(5) 0.0565 0.378(9) Uani D P 1 2
H21 H 0.3135 0.1421 0.6970 0.0265 1.0000 Uiso R . . .
H41 H 0.6321 0.2301 0.7122 0.0327 1.0000 Uiso R . . .
H51 H 0.4949 0.3541 0.6248 0.0341 1.0000 Uiso R . . .
H103 H 0.4455 0.3684 0.4582 0.0445 1.0000 Uiso R . . .
H102 H 0.3686 0.2839 0.4692 0.0426 1.0000 Uiso R . . .
H101 H 0.3335 0.3341 0.3748 0.0443 1.0000 Uiso R . . .
H111 H 0.3637 0.5323 0.4129 0.0376 1.0000 Uiso R . . .
H131 H 0.1567 0.6381 0.5373 0.0343 1.0000 Uiso R . . .
H153 H 0.0797 0.5439 0.6117 0.0443 1.0000 Uiso R . . .
H152 H 0.1531 0.4579 0.6648 0.0435 1.0000 Uiso R . . .
H151 H 0.0538 0.4301 0.5669 0.0434 1.0000 Uiso R . . .
H161 H 0.2539 0.7564 0.4782 0.0725 1.0000 Uiso R . . .
H162 H 0.3392 0.7148 0.4371 0.0718 1.0000 Uiso R . . .
H163 H 0.2136 0.6989 0.3770 0.0729 1.0000 Uiso R . . .
H191 H -0.0637 0.1177 0.3607 0.0337 1.0000 Uiso R . . .
H211 H -0.2113 0.0663 0.4975 0.0518 1.0000 Uiso R . . .
H212 H -0.2210 0.0503 0.3936 0.0503 1.0000 Uiso R . . .
H213 H -0.1511 -0.0197 0.4620 0.0513 1.0000 Uiso R . . .
H221 H -0.0374 0.1366 0.6290 0.0309 1.0000 Uiso R . . .
H243 H 0.1525 0.2020 0.7526 0.0485 1.0000 Uiso R . . .
H242 H 0.0963 0.3028 0.7322 0.0494 1.0000 Uiso R . . .
H241 H 0.2194 0.2896 0.7336 0.0472 1.0000 Uiso R . . .
H251 H 0.0615 0.1977 0.3165 0.0610 1.0000 Uiso R . . .
H252 H 0.1184 0.3007 0.3727 0.0587 1.0000 Uiso R . . .
H253 H 0.1857 0.2030 0.3835 0.0603 1.0000 Uiso R . . .
H293 H 0.3271 0.1010 0.8836 0.0520 1.0000 Uiso R . . .
H292 H 0.4487 0.0738 0.9489 0.0526 1.0000 Uiso R . . .
H291 H 0.4320 0.1362 0.8676 0.0531 1.0000 Uiso R . . .
H301 H 0.2689 -0.0735 0.8615 0.0357 1.0000 Uiso R . . .
H321 H 0.3519 -0.2692 0.6842 0.0382 1.0000 Uiso R . . .
H343 H 0.4861 -0.2355 0.6366 0.0769 1.0000 Uiso R . . .
H342 H 0.5805 -0.1504 0.6967 0.0770 1.0000 Uiso R . . .
H341 H 0.4820 -0.1244 0.5984 0.0783 1.0000 Uiso R . . .
H351 H 0.1916 -0.3153 0.7173 0.0689 1.0000 Uiso R . . .
H352 H 0.2338 -0.2942 0.8251 0.0690 1.0000 Uiso R . . .
H353 H 0.1404 -0.2351 0.7654 0.0688 1.0000 Uiso R . . .
H383 H 0.6567 0.0933 0.5746 0.0522 1.0000 Uiso R . . .
H382 H 0.5490 0.0542 0.5968 0.0520 1.0000 Uiso R . . .
H381 H 0.6238 -0.0269 0.5649 0.0517 1.0000 Uiso R . . .
H391 H 0.8423 0.0278 0.6725 0.0418 1.0000 Uiso R . . .
H411 H 0.9016 0.0005 0.9391 0.0536 1.0000 Uiso R . . .
H433 H 0.7603 -0.0013 1.0005 0.0759 1.0000 Uiso R . . .
H432 H 0.6481 0.0534 0.9457 0.0772 1.0000 Uiso R . . .
H431 H 0.6548 -0.0611 0.9234 0.0768 1.0000 Uiso R . . .
H441 H 1.0618 0.0525 0.8856 0.0902 1.0000 Uiso R . . .
H442 H 1.0348 0.0217 0.7772 0.0904 1.0000 Uiso R . . .
H443 H 1.0367 -0.0614 0.8404 0.0896 1.0000 Uiso R . . .
H551 H 0.7249 0.4201 0.7898 0.0873 0.622(9) Uiso R P 1 1
H552 H 0.7799 0.4541 0.8976 0.0870 0.622(9) Uiso R P 1 1
H553 H 0.7664 0.3399 0.8608 0.0867 0.622(9) Uiso R P 1 1
H563 H 0.5814 0.5237 0.7345 0.0941 0.622(9) Uiso R P 1 1
H562 H 0.5316 0.6014 0.7938 0.0939 0.622(9) Uiso R P 1 1
H561 H 0.4454 0.5270 0.7031 0.0940 0.622(9) Uiso R P 1 1
H571 H 0.3270 0.5289 0.7855 0.0935 0.622(9) Uiso R P 1 1
H572 H 0.3380 0.5258 0.8889 0.0929 0.622(9) Uiso R P 1 1
H573 H 0.2718 0.4338 0.8099 0.0931 0.622(9) Uiso R P 1 1
H583 H 0.3422 0.3131 0.9350 0.0727 0.622(9) Uiso R P 1 1
H582 H 0.4360 0.3693 1.0226 0.0733 0.622(9) Uiso R P 1 1
H581 H 0.4496 0.2568 0.9907 0.0739 0.622(9) Uiso R P 1 1
H591 H 0.6990 0.2226 0.9383 0.0821 0.622(9) Uiso R P 1 1
H592 H 0.7317 0.3106 1.0227 0.0821 0.622(9) Uiso R P 1 1
H593 H 0.6305 0.2296 1.0053 0.0816 0.622(9) Uiso R P 1 1
H653 H 0.6647 0.4623 0.7622 0.0740 0.378(9) Uiso R P 1 2
H652 H 0.7413 0.4997 0.8667 0.0739 0.378(9) Uiso R P 1 2
H651 H 0.7431 0.3864 0.8264 0.0745 0.378(9) Uiso R P 1 2
H661 H 0.4923 0.5335 0.7205 0.0775 0.378(9) Uiso R P 1 2
H662 H 0.4714 0.6082 0.7988 0.0769 0.378(9) Uiso R P 1 2
H663 H 0.3740 0.5300 0.7274 0.0769 0.378(9) Uiso R P 1 2
H673 H 0.2824 0.4805 0.8182 0.0696 0.378(9) Uiso R P 1 2
H672 H 0.3364 0.4962 0.9287 0.0690 0.378(9) Uiso R P 1 2
H671 H 0.2792 0.3905 0.8743 0.0688 0.378(9) Uiso R P 1 2
H683 H 0.3965 0.2695 0.9736 0.0709 0.378(9) Uiso R P 1 2
H682 H 0.4918 0.3409 1.0543 0.0713 0.378(9) Uiso R P 1 2
H681 H 0.5250 0.2402 1.0147 0.0708 0.378(9) Uiso R P 1 2
H691 H 0.7720 0.3282 0.9688 0.0759 0.378(9) Uiso R P 1 2
H692 H 0.7075 0.2781 1.0218 0.0763 0.378(9) Uiso R P 1 2
H693 H 0.7006 0.2240 0.9235 0.0762 0.378(9) Uiso R P 1 2

loop_
_atom_site_aniso_label
_atom_site_aniso_U_11
_atom_site_aniso_U_22
_atom_site_aniso_U_33
_atom_site_aniso_U_23
_atom_site_aniso_U_13
_atom_site_aniso_U_12
Fe1 0.02570(17) 0.02658(17) 0.02747(17) 0.00247(12) 0.00362(12) -0.00215(11)
C2 0.0242(9) 0.0256(10) 0.0239(9) 0.0010(8) 0.0067(8) 0.0001(8)
C3 0.0248(10) 0.0291(10) 0.0248(10) 0.0032(8) 0.0071(8) 0.0005(8)
C4 0.0221(10) 0.0343(11) 0.0299(10) 0.0079(9) 0.0067(8) 0.0002(8)
C5 0.0271(10) 0.0306(11) 0.0316(11) 0.0086(9) 0.0078(9) -0.0021(8)
C6 0.0259(10) 0.0249(10) 0.0250(10) 0.0015(8) 0.0059(8) -0.0029(8)
B7 0.0273(11) 0.0250(11) 0.0217(10) 0.0004(8) 0.0090(9) 0.0015(9)
C8 0.0221(9) 0.0252(10) 0.0232(9) 0.0023(7) 0.0056(8) 0.0002(7)
C9 0.0244(10) 0.0299(10) 0.0253(10) 0.0038(8) 0.0076(8) 0.0005(8)
C10 0.0321(11) 0.0337(11) 0.0303(11) 0.0025(9) 0.0146(9) 0.0036(9)
C11 0.0326(11) 0.0355(12) 0.0341(11) 0.0100(9) 0.0172(9) 0.0021(9)
C12 0.0360(12) 0.0282(11) 0.0410(12) 0.0097(9) 0.0160(10) 0.0017(9)
C13 0.0279(10) 0.0268(10) 0.0377(12) 0.0035(9) 0.0131(9) 0.0043(8)
C14 0.0208(9) 0.0264(10) 0.0265(10) 0.0014(8) 0.0065(8) 0.0001(7)
C15 0.0312(11) 0.0310(11) 0.0371(12) 0.0041(9) 0.0166(10) 0.0048(9)
C16 0.0582(17) 0.0349(13) 0.0714(19) 0.0226(13) 0.0364(15) 0.0096(12)
C17 0.0237(9) 0.0229(9) 0.0286(10) 0.0046(8) 0.0079(8) 0.0012(7)
C18 0.0264(10) 0.0291(10) 0.0266(10) 0.0038(8) 0.0067(8) -0.0007(8)
C19 0.0272(10) 0.0293(11) 0.0295(10) 0.0025(8) 0.0055(9) -0.0019(8)
C20 0.0230(10) 0.0236(10) 0.0385(11) 0.0065(8) 0.0087(9) 0.0030(8)
C21 0.0261(10) 0.0300(11) 0.0425(13) 0.0057(9) 0.0086(9) -0.0022(8)
C22 0.0261(10) 0.0280(10) 0.0351(11) 0.0066(8) 0.0134(9) 0.0029(8)
C23 0.0266(10) 0.0252(10) 0.0289(10) 0.0042(8) 0.0097(8) 0.0027(8)
C24 0.0366(12) 0.0401(12) 0.0278(11) 0.0021(9) 0.0125(9) -0.0038(10)
C25 0.0432(13) 0.0494(14) 0.0262(11) -0.0006(10) 0.0094(10) -0.0158(11)
B26 0.0278(11) 0.0320(12) 0.0187(10) 0.0033(9) 0.0073(9) 0.0053(9)
C27 0.0263(10) 0.0295(10) 0.0248(10) 0.0069(8) 0.0090(8) 0.0078(8)
C28 0.0328(11) 0.0283(10) 0.0264(10) 0.0063(8) 0.0129(9) 0.0052(8)
C29 0.0476(13) 0.0322(11) 0.0319(11) 0.0019(9) 0.0226(10) 0.0009(10)
C30 0.0394(12) 0.0345(12) 0.0290(11) 0.0071(9) 0.0166(10) 0.0029(9)
C31 0.0385(12) 0.0288(11) 0.0303(11) 0.0092(9) 0.0092(9) 0.0015(9)
C32 0.0390(12) 0.0252(10) 0.0340(11) 0.0027(8) 0.0106(10) 0.0070(9)
C33 0.0310(11) 0.0307(11) 0.0331(11) 0.0017(9) 0.0105(9) 0.0075(9)
C34 0.0529(16) 0.0433(15) 0.0639(18) -0.0186(13) 0.0340(14) -0.0021(12)
C35 0.0582(16) 0.0353(13) 0.0456(14) 0.0089(11) 0.0195(13) -0.0081(11)
C36 0.0266(10) 0.0342(11) 0.0233(10) 0.0052(8) 0.0081(8) 0.0045(8)
C37 0.0283(10) 0.0374(12) 0.0245(10) 0.0056(9) 0.0082(8) 0.0036(9)
C38 0.0351(12) 0.0459(13) 0.0242(10) 0.0056(9) 0.0104(9) 0.0057(10)
C39 0.0314(11) 0.0500(14) 0.0299(11) 0.0049(10) 0.0145(9) 0.0025(10)
C40 0.0255(11) 0.0675(17) 0.0345(12) 0.0065(11) 0.0092(10) 0.0051(11)
C41 0.0291(12) 0.081(2) 0.0276(11) 0.0115(12) 0.0067(10) 0.0126(12)
C42 0.0303(11) 0.0547(15) 0.0249(11) 0.0082(10) 0.0088(9) 0.0097(10)
C43 0.0410(14) 0.089(2) 0.0293(12) 0.0219(13) 0.0152(11) 0.0230(14)
C44 0.0281(13) 0.111(3) 0.0448(15) 0.0108(17) 0.0110(12) 0.0093(15)
C50 0.043(2) 0.033(2) 0.028(2) -0.0028(19) -0.0023(19) -0.0061(19)
C51 0.047(2) 0.041(2) 0.028(2) -0.0124(17) 0.0113(18) -0.0160(19)
C52 0.047(2) 0.037(2) 0.035(2) -0.0123(18) 0.0017(18) 0.0033(19)
C53 0.065(3) 0.031(2) 0.032(2) -0.0022(17) 0.007(2) -0.008(2)
C54 0.042(2) 0.043(2) 0.039(2) -0.0066(19) 0.0073(19) -0.0139(19)
C55 0.044(3) 0.082(4) 0.063(3) -0.004(3) 0.012(2) -0.023(3)
C56 0.104(5) 0.034(2) 0.048(3) 0.0018(19) 0.007(3) -0.013(3)
C57 0.062(3) 0.050(3) 0.069(4) -0.024(3) 0.001(3) 0.014(2)
C58 0.073(4) 0.052(3) 0.046(3) -0.019(2) 0.033(3) -0.018(3)
C59 0.057(3) 0.052(3) 0.037(2) 0.003(2) -0.013(2) -0.002(2)
C60 0.030(3) 0.036(3) 0.032(4) -0.002(3) -0.002(3) -0.001(3)
C61 0.046(3) 0.033(3) 0.022(3) -0.003(2) 0.008(2) -0.007(3)
C62 0.036(3) 0.028(3) 0.028(3) -0.008(2) 0.006(2) -0.003(2)
C63 0.044(3) 0.023(3) 0.030(3) 0.001(2) 0.000(3) -0.004(2)
C64 0.033(3) 0.037(3) 0.036(3) 0.000(3) 0.005(3) -0.016(3)
C65 0.038(4) 0.055(4) 0.058(4) -0.006(4) 0.016(3) -0.026(3)
C66 0.062(5) 0.028(3) 0.039(3) 0.004(3) 0.001(3) -0.001(3)
C67 0.041(3) 0.045(4) 0.042(4) -0.024(3) 0.009(3) 0.001(3)
C68 0.070(5) 0.046(4) 0.024(3) -0.007(3) 0.010(3) -0.019(4)
C69 0.037(4) 0.045(4) 0.054(5) 0.002(4) -0.017(4) 0.001(3)

loop_
_atom_type_symbol
_atom_type_scat_dispersion_real
_atom_type_scat_dispersion_imag
_atom_type_scat_Cromer_Mann_a1
_atom_type_scat_Cromer_Mann_b1
_atom_type_scat_Cromer_Mann_a2
_atom_type_scat_Cromer_Mann_b2
_atom_type_scat_Cromer_Mann_a3
_atom_type_scat_Cromer_Mann_b3
_atom_type_scat_Cromer_Mann_a4
_atom_type_scat_Cromer_Mann_b4
_atom_type_scat_Cromer_Mann_c
_atom_type_scat_source
C 0.0033 0.0016 2.3100 20.8439 1.0200 10.2075 1.5886 0.5687 0.8650 51.6512 0.2156 'International Tables Vol C 4.2.6.8 and 6.1.1.4'
H 0.0000 0.0000 0.4930 10.5109 0.3229 26.1257 0.1402 3.1424 0.0408 57.7998 0.0030 'International Tables Vol C 4.2.6.8 and 6.1.1.4'
B 0.0013 0.0007 2.0545 23.2185 1.3326 1.0210 1.0979 60.3498 0.7068 0.1403 -0.1932 'International Tables Vol C 4.2.6.8 and 6.1.1.4'
Fe 0.3463 0.8444 11.7695 4.7611 7.3573 0.3072 3.5222 15.3535 2.3045 76.8805 1.0369 'International Tables Vol C 4.2.6.8 and 6.1.1.4'
O 0.0106 0.0060 3.0485 13.2771 2.2868 5.7011 1.5463 0.3239 0.8670 32.9089 0.2508 'International Tables Vol C 4.2.6.8 and 6.1.1.4'

loop_
_geom_angle_atom_site_label_1
_geom_angle_atom_site_label_2
_geom_angle_atom_site_label_3
_geom_angle
_geom_angle_publ_flag
C2 Fe1 C3 39.30(7) yes
C2 Fe1 C4 66.93(8) yes
C3 Fe1 C4 40.53(8) yes
C2 Fe1 C5 67.26(8) yes
C3 Fe1 C5 68.38(8) yes
C4 Fe1 C5 41.12(8) yes
C2 Fe1 C6 39.59(8) yes
C3 Fe1 C6 67.50(8) yes
C4 Fe1 C6 68.44(8) yes
C5 Fe1 C6 40.87(8) yes
C2 Fe1 C50 137.96(12) yes
C3 Fe1 C50 111.06(12) yes
C4 Fe1 C50 112.03(12) yes
C5 Fe1 C50 141.09(12) yes
C6 Fe1 C50 177.38(12) yes
C2 Fe1 C51 123.62(11) yes
C3 Fe1 C51 128.18(12) yes
C4 Fe1 C51 151.24(13) yes
C5 Fe1 C51 163.41(13) yes
C6 Fe1 C51 138.23(12) yes
C2 Fe1 C52 130.03(12) yes
C3 Fe1 C52 162.96(15) yes
C4 Fe1 C52 156.48(16) yes
C5 Fe1 C52 123.84(15) yes
C6 Fe1 C52 112.75(12) yes
C2 Fe1 C53 152.26(12) yes
C3 Fe1 C53 156.55(16) yes
C4 Fe1 C53 116.63(16) yes
C5 Fe1 C53 96.91(14) yes
C6 Fe1 C53 113.79(12) yes
C2 Fe1 C54 162.05(14) yes
C3 Fe1 C54 123.25(14) yes
C4 Fe1 C54 96.38(14) yes
C5 Fe1 C54 105.01(13) yes
C6 Fe1 C54 142.01(12) yes
C50 Fe1 C51 40.74(13) yes
C50 Fe1 C52 67.93(14) yes
C51 Fe1 C52 39.90(12) yes
C50 Fe1 C53 68.45(14) yes
C51 Fe1 C53 67.82(14) yes
C52 Fe1 C53 40.24(13) yes
C50 Fe1 C54 40.59(12) yes
C51 Fe1 C54 68.09(14) yes
C52 Fe1 C54 67.89(14) yes
C53 Fe1 C54 40.81(13) yes
C2 Fe1 C3 39.30(7) yes
C2 Fe1 C4 66.93(8) yes
C3 Fe1 C4 40.53(8) yes
C2 Fe1 C5 67.26(8) yes
C3 Fe1 C5 68.38(8) yes
C4 Fe1 C5 41.12(8) yes
C2 Fe1 C6 39.59(8) yes
C3 Fe1 C6 67.50(8) yes
C4 Fe1 C6 68.44(8) yes
C5 Fe1 C6 40.87(8) yes
C2 Fe1 C60 142.70(17) yes
C3 Fe1 C60 112.71(16) yes
C4 Fe1 C60 109.13(16) yes
C5 Fe1 C60 135.46(17) yes
C6 Fe1 C60 176.26(17) yes
C2 Fe1 C61 124.08(14) yes
C3 Fe1 C61 122.12(14) yes
C4 Fe1 C61 142.74(16) yes
C5 Fe1 C61 168.14(14) yes
C6 Fe1 C61 145.05(16) yes
C2 Fe1 C62 125.60(14) yes
C3 Fe1 C62 151.62(16) yes
C4 Fe1 C62 166.78(15) yes
C5 Fe1 C62 135.27(16) yes
C6 Fe1 C62 117.57(14) yes
C2 Fe1 C63 146.60(15) yes
C3 Fe1 C63 169.66(17) yes
C4 Fe1 C63 129.32(18) yes
C5 Fe1 C63 104.82(17) yes
C6 Fe1 C63 112.93(15) yes
C2 Fe1 C64 168.95(17) yes
C3 Fe1 C64 132.15(17) yes
C4 Fe1 C64 102.05(18) yes
C5 Fe1 C64 104.11(17) yes
C6 Fe1 C64 137.08(16) yes
C60 Fe1 C61 38.28(15) yes
C60 Fe1 C62 64.17(17) yes
C61 Fe1 C62 37.20(13) yes
C60 Fe1 C63 66.14(19) yes
C61 Fe1 C63 63.95(17) yes
C62 Fe1 C63 38.18(14) yes
C60 Fe1 C64 39.87(16) yes
C61 Fe1 C64 65.07(17) yes
C62 Fe1 C64 65.31(18) yes
C63 Fe1 C64 40.28(16) yes
Fe1 C2 C3 70.95(12) yes
Fe1 C2 C6 70.31(11) yes
C3 C2 C6 111.17(18) yes
Fe1 C2 H21 128.8 no
C3 C2 H21 122.4 no
C6 C2 H21 126.3 no
Fe1 C3 C2 69.75(12) yes
Fe1 C3 C4 65.52(12) yes
C2 C3 C4 105.31(18) yes
Fe1 C3 B26 138.95(14) yes
C2 C3 B26 127.41(19) yes
C4 C3 B26 125.90(19) yes
C3 C4 Fe1 73.95(13) yes
C3 C4 C5 109.14(18) yes
Fe1 C4 C5 68.77(13) yes
C3 C4 H41 124.7 no
Fe1 C4 H41 123.9 no
C5 C4 H41 126.1 no
C4 C5 Fe1 70.11(13) yes
C4 C5 C6 109.30(18) yes
Fe1 C5 C6 73.93(12) yes
C4 C5 H51 124.2 no
Fe1 C5 H51 122.4 no
C6 C5 H51 126.5 no
Fe1 C6 C5 65.20(11) yes
Fe1 C6 C2 70.10(11) yes
C5 C6 C2 104.99(17) yes
Fe1 C6 B7 136.28(15) yes
C5 C6 B7 126.63(19) yes
C2 C6 B7 127.59(18) yes
C6 B7 C8 120.11(18) yes
C6 B7 C17 119.34(18) yes
C8 B7 C17 120.36(17) yes
B7 C8 C9 123.63(18) yes
B7 C8 C14 118.99(18) yes
C9 C8 C14 117.37(18) yes
C8 C9 C10 123.82(19) yes
C8 C9 C11 120.05(19) yes
C10 C9 C11 115.93(19) yes
C9 C10 H103 107.8 no
C9 C10 H102 109.9 no
H103 C10 H102 111.3 no
C9 C10 H101 107.4 no
H103 C10 H101 109.6 no
H102 C10 H101 110.8 no
C9 C11 C12 122.5(2) yes
C9 C11 H111 119.0 no
C12 C11 H111 118.5 no
C11 C12 C13 117.4(2) yes
C11 C12 C16 121.2(2) yes
C13 C12 C16 121.4(2) yes
C12 C13 C14 122.1(2) yes
C12 C13 H131 119.0 no
C14 C13 H131 118.8 no
C8 C14 C13 120.47(19) yes
C8 C14 C15 121.50(19) yes
C13 C14 C15 118.03(18) yes
C14 C15 H153 109.8 no
C14 C15 H152 112.3 no
H153 C15 H152 110.6 no
C14 C15 H151 108.1 no
H153 C15 H151 107.8 no
H152 C15 H151 108.1 no
C12 C16 H161 111.2 no
C12 C16 H162 109.0 no
H161 C16 H162 108.5 no
C12 C16 H163 108.0 no
H161 C16 H163 111.8 no
H162 C16 H163 108.3 no
B7 C17 C18 118.70(18) yes
B7 C17 C23 124.11(18) yes
C18 C17 C23 117.11(19) yes
C17 C18 C19 120.4(2) yes
C17 C18 C25 122.23(19) yes
C19 C18 C25 117.35(19) yes
C18 C19 C20 122.3(2) yes
C18 C19 H191 119.2 no
C20 C19 H191 118.5 no
C19 C20 C21 120.6(2) yes
C19 C20 C22 117.29(19) yes
C21 C20 C22 122.1(2) yes
C20 C21 H211 108.3 no
C20 C21 H212 112.9 no
H211 C21 H212 108.8 no
C20 C21 H213 109.2 no
H211 C21 H213 110.2 no
H212 C21 H213 107.4 no
C20 C22 C23 122.0(2) yes
C20 C22 H221 118.6 no
C23 C22 H221 119.4 no
C17 C23 C22 120.91(19) yes
C17 C23 C24 122.35(19) yes
C22 C23 C24 116.65(19) yes
C23 C24 H243 110.2 no
C23 C24 H242 109.8 no
H243 C24 H242 107.4 no
C23 C24 H241 111.9 no
H243 C24 H241 107.3 no
H242 C24 H241 110.1 no
C18 C25 H251 111.2 no
C18 C25 H252 112.8 no
H251 C25 H252 105.7 no
C18 C25 H253 114.5 no
H251 C25 H253 105.6 no
H252 C25 H253 106.4 no
C3 B26 C27 121.27(18) yes
C3 B26 C36 116.64(19) yes
C27 B26 C36 121.75(18) yes
B26 C27 C28 123.05(19) yes
B26 C27 C33 120.41(18) yes
C28 C27 C33 116.5(2) yes
C27 C28 C29 122.0(2) yes
C27 C28 C30 120.7(2) yes
C29 C28 C30 117.11(19) yes
C28 C29 H293 108.7 no
C28 C29 H292 109.9 no
H293 C29 H292 109.6 no
C28 C29 H291 112.1 no
H293 C29 H291 107.8 no
H292 C29 H291 108.7 no
C28 C30 C31 122.6(2) yes
C28 C30 H301 117.2 no
C31 C30 H301 120.2 no
C30 C31 C32 117.2(2) yes
C30 C31 C35 121.4(2) yes
C32 C31 C35 121.4(2) yes
C31 C32 C33 122.2(2) yes
C31 C32 H321 117.7 no
C33 C32 H321 120.1 no
C27 C33 C32 120.7(2) yes
C27 C33 C34 122.3(2) yes
C32 C33 C34 116.9(2) yes
C33 C34 H343 104.9 no
C33 C34 H342 103.8 no
H343 C34 H342 107.2 no
C33 C34 H341 114.4 no
H343 C34 H341 112.0 no
H342 C34 H341 113.6 no
C31 C35 H351 111.3 no
C31 C35 H352 113.1 no
H351 C35 H352 108.0 no
C31 C35 H353 112.6 no
H351 C35 H353 105.9 no
H352 C35 H353 105.5 no
B26 C36 C37 123.14(18) yes
B26 C36 C42 119.11(19) yes
C37 C36 C42 117.72(19) yes
C36 C37 C38 122.45(19) yes
C36 C37 C39 120.42(19) yes
C38 C37 C39 117.0(2) yes
C37 C38 H383 110.3 no
C37 C38 H382 109.8 no
H383 C38 H382 110.3 no
C37 C38 H381 107.7 no
H383 C38 H381 108.5 no
H382 C38 H381 110.2 no
C37 C39 C40 122.1(2) yes
C37 C39 H391 119.4 no
C40 C39 H391 118.5 no
C39 C40 C41 117.4(2) yes
C39 C40 C44 121.1(2) yes
C41 C40 C44 121.5(2) yes
C40 C41 C42 122.4(2) yes
C40 C41 H411 118.3 no
C42 C41 H411 119.3 no
C36 C42 C41 119.8(2) yes
C36 C42 C43 121.6(2) yes
C41 C42 C43 118.6(2) yes
C42 C43 H433 113.8 no
C42 C43 H432 111.4 no
H433 C43 H432 110.7 no
C42 C43 H431 107.6 no
H433 C43 H431 107.0 no
H432 C43 H431 105.8 no
C40 C44 H441 110.6 no
C40 C44 H442 112.2 no
H441 C44 H442 109.3 no
C40 C44 H443 109.2 no
H441 C44 H443 108.1 no
H442 C44 H443 107.3 no
Fe1 C50 C51 70.42(19) yes
Fe1 C50 C54 69.8(2) yes
C51 C50 C54 107.75(5) yes
Fe1 C50 C59 128.8(3) yes
C51 C50 C59 127.53(6) yes
C54 C50 C59 124.57(6) yes
C50 C51 Fe1 68.8(2) yes
C50 C51 C52 107.68(6) yes
Fe1 C51 C52 69.70(17) yes
C50 C51 C58 125.80(6) yes
Fe1 C51 C58 134.1(3) yes
C52 C51 C58 125.85(6) yes
C51 C52 Fe1 70.40(17) yes
C51 C52 C53 108.88(6) yes
Fe1 C52 C53 69.3(2) yes
C51 C52 C57 125.28(6) yes
Fe1 C52 C57 133.0(3) yes
C53 C52 C57 125.29(6) yes
C52 C53 Fe1 70.5(2) yes
C52 C53 C54 107.87(5) yes
Fe1 C53 C54 69.8(2) yes
C52 C53 C56 126.07(6) yes
Fe1 C53 C56 128.2(3) yes
C54 C53 C56 125.95(6) yes
C53 C54 C50 107.80(5) yes
C53 C54 Fe1 69.4(2) yes
C50 C54 Fe1 69.6(2) yes
C53 C54 C55 127.56(6) yes
C50 C54 C55 124.63(6) yes
Fe1 C54 C55 127.4(4) yes
C54 C55 H551 112.3 no
C54 C55 H552 107.7 no
H551 C55 H552 109.2 no
C54 C55 H553 110.3 no
H551 C55 H553 110.5 no
H552 C55 H553 106.7 no
C53 C56 H563 104.5 no
C53 C56 H562 105.7 no
H563 C56 H562 111.7 no
C53 C56 H561 107.2 no
H563 C56 H561 113.5 no
H562 C56 H561 113.4 no
C52 C57 H571 107.2 no
C52 C57 H572 110.4 no
H571 C57 H572 109.1 no
C52 C57 H573 108.0 no
H571 C57 H573 111.1 no
H572 C57 H573 111.0 no
C51 C58 H583 110.6 no
C51 C58 H582 110.7 no
H583 C58 H582 106.5 no
C51 C58 H581 112.8 no
H583 C58 H581 107.9 no
H582 C58 H581 108.2 no
C50 C59 H591 109.8 no
C50 C59 H592 106.8 no
H591 C59 H592 108.9 no
C50 C59 H593 109.9 no
H591 C59 H593 110.6 no
H592 C59 H593 110.7 no
Fe1 C60 C61 74.9(3) yes
Fe1 C60 C64 67.3(4) yes
C61 C60 C64 107.76(6) yes
Fe1 C60 C69 125.4(5) yes
C61 C60 C69 127.55(6) yes
C64 C60 C69 124.62(6) yes
Fe1 C61 C60 66.8(3) yes
Fe1 C61 C62 70.2(2) yes
C60 C61 C62 107.73(6) yes
Fe1 C61 C68 134.7(4) yes
C60 C61 C68 125.83(7) yes
C62 C61 C68 125.93(7) yes
Fe1 C62 C61 72.6(2) yes
Fe1 C62 C63 67.2(3) yes
C61 C62 C63 108.86(6) yes
Fe1 C62 C67 132.6(3) yes
C61 C62 C67 125.30(6) yes
C63 C62 C67 125.34(7) yes
Fe1 C63 C62 74.7(3) yes
Fe1 C63 C64 67.8(4) yes
C62 C63 C64 107.86(5) yes
Fe1 C63 C66 123.2(4) yes
C62 C63 C66 126.14(6) yes
C64 C63 C66 126.00(6) yes
C63 C64 C60 107.77(5) yes
C63 C64 Fe1 71.9(4) yes
C60 C64 Fe1 72.9(4) yes
C63 C64 C65 127.58(6) yes
C60 C64 C65 124.63(6) yes
Fe1 C64 C65 122.0(5) yes
C64 C65 H653 108.3 no
C64 C65 H652 107.5 no
H653 C65 H652 109.8 no
C64 C65 H651 110.5 no
H653 C65 H651 111.7 no
H652 C65 H651 109.0 no
C63 C66 H661 106.5 no
C63 C66 H662 109.4 no
H661 C66 H662 111.1 no
C63 C66 H663 109.3 no
H661 C66 H663 109.7 no
H662 C66 H663 110.6 no
C62 C67 H673 110.6 no
C62 C67 H672 108.8 no
H673 C67 H672 109.7 no
C62 C67 H671 109.6 no
H673 C67 H671 109.4 no
H672 C67 H671 108.7 no
C61 C68 H683 111.6 no
C61 C68 H682 109.8 no
H683 C68 H682 109.5 no
C61 C68 H681 108.9 no
H683 C68 H681 110.2 no
H682 C68 H681 106.7 no
C60 C69 H691 107.2 no
C60 C69 H692 108.0 no
H691 C69 H692 110.0 no
C60 C69 H693 110.1 no
H691 C69 H693 110.4 no
H692 C69 H693 111.0 no

loop_
_geom_bond_atom_site_label_1
_geom_bond_atom_site_label_2
_geom_bond_distance
_geom_bond_publ_flag
Fe1 C2 2.127(2) yes
Fe1 C3 2.143(2) yes
Fe1 C4 2.029(2) yes
Fe1 C5 2.012(2) yes
Fe1 C6 2.130(2) yes
Fe1 C50 2.050(4) yes
Fe1 C51 2.071(4) yes
Fe1 C52 2.062(4) yes
Fe1 C53 2.046(4) yes
Fe1 C54 2.051(5) yes
Fe1 C2 2.127(2) yes
Fe1 C3 2.143(2) yes
Fe1 C4 2.029(2) yes
Fe1 C5 2.012(2) yes
Fe1 C6 2.130(2) yes
Fe1 C60 2.121(7) yes
Fe1 C61 2.229(5) yes
Fe1 C62 2.199(5) yes
Fe1 C63 2.101(6) yes
Fe1 C64 2.047(7) yes
C2 C3 1.436(3) yes
C2 C6 1.442(3) yes
C2 H21 0.990 no
C3 C4 1.449(3) yes
C3 B26 1.558(3) yes
C4 C5 1.419(3) yes
C4 H41 0.997 no
C5 C6 1.450(3) yes
C5 H51 0.961 no
C6 B7 1.549(3) yes
B7 C8 1.593(3) yes
B7 C17 1.596(3) yes
C8 C9 1.415(3) yes
C8 C14 1.419(3) yes
C9 C10 1.509(3) yes
C9 C11 1.398(3) yes
C10 H103 0.919 no
C10 H102 0.972 no
C10 H101 0.974 no
C11 C12 1.385(3) yes
C11 H111 0.984 no
C12 C13 1.392(3) yes
C12 C16 1.506(3) yes
C13 C14 1.390(3) yes
C13 H131 0.937 no
C14 C15 1.511(3) yes
C15 H153 0.971 no
C15 H152 0.972 no
C15 H151 0.969 no
C16 H161 0.952 no
C16 H162 0.954 no
C16 H163 0.929 no
C17 C18 1.419(3) yes
C17 C23 1.408(3) yes
C18 C19 1.398(3) yes
C18 C25 1.513(3) yes
C19 C20 1.392(3) yes
C19 H191 0.958 no
C20 C21 1.504(3) yes
C20 C22 1.387(3) yes
C21 H211 0.963 no
C21 H212 0.966 no
C21 H213 0.935 no
C22 C23 1.400(3) yes
C22 H221 0.985 no
C23 C24 1.520(3) yes
C24 H243 0.959 no
C24 H242 0.956 no
C24 H241 0.987 no
C25 H251 0.958 no
C25 H252 0.980 no
C25 H253 0.972 no
B26 C27 1.589(3) yes
B26 C36 1.589(3) yes
C27 C28 1.417(3) yes
C27 C33 1.420(3) yes
C28 C29 1.505(3) yes
C28 C30 1.393(3) yes
C29 H293 0.970 no
C29 H292 0.968 no
C29 H291 0.941 no
C30 C31 1.380(3) yes
C30 H301 0.970 no
C31 C32 1.388(3) yes
C31 C35 1.508(3) yes
C32 C33 1.395(3) yes
C32 H321 0.948 no
C33 C34 1.516(3) yes
C34 H343 0.990 no
C34 H342 0.970 no
C34 H341 1.008 no
C35 H351 0.968 no
C35 H352 0.946 no
C35 H353 0.952 no
C36 C37 1.410(3) yes
C36 C42 1.416(3) yes
C37 C38 1.512(3) yes
C37 C39 1.391(3) yes
C38 H383 1.024 no
C38 H382 0.987 no
C38 H381 0.984 no
C39 C40 1.391(3) yes
C39 H391 0.951 no
C40 C41 1.386(4) yes
C40 C44 1.514(3) yes
C41 C42 1.396(3) yes
C41 H411 0.938 no
C42 C43 1.508(3) yes
C43 H433 0.982 no
C43 H432 0.971 no
C43 H431 0.954 no
C44 H441 0.975 no
C44 H442 0.979 no
C44 H443 0.965 no
C50 C51 1.435(4) yes
C50 C54 1.422(4) yes
C50 C59 1.503(5) yes
C51 C52 1.410(4) yes
C51 C58 1.505(5) yes
C52 C53 1.413(4) yes
C52 C57 1.502(5) yes
C53 C54 1.428(4) yes
C53 C56 1.510(5) yes
C54 C55 1.512(5) yes
C55 H551 0.960 no
C55 H552 0.957 no
C55 H553 0.967 no
C56 H563 0.973 no
C56 H562 0.971 no
C56 H561 0.980 no
C57 H571 0.966 no
C57 H572 0.966 no
C57 H573 0.976 no
C58 H583 0.976 no
C58 H582 0.942 no
C58 H581 0.979 no
C59 H591 0.970 no
C59 H592 0.967 no
C59 H593 0.981 no
C60 C61 1.430(5) yes
C60 C64 1.423(5) yes
C60 C69 1.506(6) yes
C61 C62 1.413(4) yes
C61 C68 1.506(6) yes
C62 C63 1.409(5) yes
C62 C67 1.498(6) yes
C63 C64 1.429(5) yes
C63 C66 1.517(6) yes
C64 C65 1.512(6) yes
C65 H653 0.958 no
C65 H652 0.956 no
C65 H651 0.970 no
C66 H661 0.959 no
C66 H662 0.969 no
C66 H663 0.964 no
C67 H673 0.968 no
C67 H672 0.965 no
C67 H671 0.965 no
C68 H683 0.984 no
C68 H682 0.954 no
C68 H681 0.971 no
C69 H691 0.963 no
C69 H692 0.958 no
C69 H693 0.968 no

loop_
_geom_hbond_atom_site_label_D
_geom_hbond_atom_site_label_H
_geom_hbond_atom_site_label_A
_geom_hbond_angle_DHA
_geom_hbond_distance_DH
_geom_hbond_distance_HA
_geom_hbond_distance_DA
_geom_hbond_publ_flag
C58 H581 C29 125 0.98 2.60 3.261(5) yes

loop_
_platon_squeeze_void_nr
_platon_squeeze_void_average_x
_platon_squeeze_void_average_y
_platon_squeeze_void_average_z
_platon_squeeze_void_volume
_platon_squeeze_void_count_electrons
_platon_squeeze_void_content
1 0.000 0.500 0.000 478 35 ' '
